data_1562919
loop_
_publ_author_name
'Lin, Xinsong'
'Guo, Yifeng'
'Ye, Ning'

_publ_section_title
;
 BaGa2GeX6(X=S, Se): New mid-IR nonlinear optical crystals with large band
 gaps
;
_journal_name_full 'Journal of Solid State Chemistry'
_journal_page_first 172
_journal_page_last 177
_journal_paper_doi 10.1016/j.jssc.2012.01.043
_journal_volume 195
_journal_year 2012
_chemical_formula_sum 'Ba Ga2 Ge S6'
_chemical_formula_weight 541.73
_space_group_IT_number 146
_space_group_name_Hall 'R 3'
_space_group_name_H-M_alt 'R 3 :H'
_symmetry_cell_setting trigonal
_symmetry_space_group_name_H-M 'R 3 :H'
_atom_sites_solution_hydrogens none
_atom_sites_solution_primary direct
_atom_sites_solution_secondary difmap
_cell_angle_alpha 90.00
_cell_angle_beta 90.00
_cell_angle_gamma 120.00
_cell_formula_units_Z 3
_cell_length_a 9.5967(11)
_cell_length_b 9.5967(11)
_cell_length_c 8.671(2)
_cell_measurement_reflns_used 686
_cell_measurement_temperature 293(2)
_cell_measurement_theta_max 27.4547
_cell_measurement_theta_min 3.3956
_cell_volume 691.58(19)
_computing_cell_refinement 'CrystalClear (Rigaku Inc., 2008)'
_computing_data_collection 'CrystalClear (Rigaku Inc., 2008)'
_computing_data_reduction 'CrystalClear (Rigaku Inc., 2008)'
_computing_molecular_graphics 'SHELXL-97 (Sheldrick, 2008)'
_computing_publication_material 'SHELXL-97 (Sheldrick, 2008)'
_computing_structure_refinement 'SHELXL-97 (Sheldrick, 2008)'
_computing_structure_solution 'SHELXL-97 (Sheldrick, 2008)'
_diffrn_ambient_temperature 293(2)
_diffrn_measured_fraction_theta_full 0.994
_diffrn_measured_fraction_theta_max 0.994
_diffrn_measurement_device_type 'Mercury70 (2x2 bin mode)'
_diffrn_measurement_method CCD_Profile_fitting
_diffrn_radiation_monochromator graphite
_diffrn_radiation_source 'fine-focus sealed tube'
_diffrn_radiation_type MoK\a
_diffrn_radiation_wavelength 0.71073
_diffrn_reflns_av_R_equivalents 0.0308
_diffrn_reflns_av_sigmaI/netI 0.0410
_diffrn_reflns_limit_h_max 12
_diffrn_reflns_limit_h_min -12
_diffrn_reflns_limit_k_max 12
_diffrn_reflns_limit_k_min -12
_diffrn_reflns_limit_l_max 11
_diffrn_reflns_limit_l_min -10
_diffrn_reflns_number 1773
_diffrn_reflns_theta_full 27.46
_diffrn_reflns_theta_max 27.46
_diffrn_reflns_theta_min 3.40
_diffrn_standards_decay_% none
_diffrn_standards_interval_count none
_diffrn_standards_interval_time none
_exptl_absorpt_coefficient_mu 14.498
_exptl_absorpt_correction_T_max 1.0000
_exptl_absorpt_correction_T_min 0.5170
_exptl_absorpt_correction_type multi-scan
_exptl_crystal_colour brown
_exptl_crystal_density_diffrn 3.902
_exptl_crystal_density_method 'not measured'
_exptl_crystal_description block
_exptl_crystal_F_000 738
_exptl_crystal_size_max 0.2
_exptl_crystal_size_mid 0.15
_exptl_crystal_size_min 0.1
_refine_diff_density_max 0.719
_refine_diff_density_min -1.077
_refine_diff_density_rms 0.205
_refine_ls_abs_structure_details 'Flack H D (1983), Acta Cryst. A39, 876-881'
_refine_ls_abs_structure_Flack 0.01(3)
_refine_ls_extinction_coef 0.0066(3)
_refine_ls_extinction_expression Fc^*^=kFc[1+0.001xFc^2^\l^3^/sin(2\q)]^-1/4^
_refine_ls_extinction_method SHELXL
_refine_ls_goodness_of_fit_ref 1.039
_refine_ls_hydrogen_treatment none
_refine_ls_matrix_type full
_refine_ls_number_parameters 32
_refine_ls_number_reflns 687
_refine_ls_number_restraints 1
_refine_ls_restrained_S_all 1.038
_refine_ls_R_factor_all 0.0264
_refine_ls_R_factor_gt 0.0251
_refine_ls_shift/su_max 0.001
_refine_ls_shift/su_mean 0.000
_refine_ls_structure_factor_coef Fsqd
_refine_ls_weighting_details 'calc w=1/[\s^2^(Fo^2^)+(0.0216P)^2^+0.0000P] where P=(Fo^2^+2Fc^2^)/3'
_refine_ls_weighting_scheme calc
_refine_ls_wR_factor_gt 0.0529
_refine_ls_wR_factor_ref 0.0533
_reflns_number_gt 648
_reflns_number_total 687
_reflns_threshold_expression >2\s(I)
_cod_data_source_file JSSC-2012-195-172.cif
_cod_data_source_block 1
_cod_depositor_comments
;
The following automatic conversions were performed:

data item '_exptl_absorpt_correction_type' value 'Multi-scan' was
changed to 'multi-scan' in accordance with the built-in table derived
from the CIF Core dictionary named 'cif_core.dic' version 2.4.5 last
updated on 2014-11-21.

data item '_symmetry_cell_setting' value 'Trigonal' was changed to
'trigonal' in accordance with the built-in table derived from the CIF
Core dictionary named 'cif_core.dic' version 2.4.5 last updated on
2014-11-21.

Automatic conversion script
Id: cif_fix_values 8369 2020-08-20 11:38:08Z andrius 
;
_cod_original_cell_volume 691.6(2)
_cod_original_sg_symbol_H-M R3
_cod_database_code 1562919

loop_
_symmetry_equiv_pos_as_xyz
'x, y, z'
'-y, x-y, z'
'-x+y, -x, z'
'x+2/3, y+1/3, z+1/3'
'-y+2/3, x-y+1/3, z+1/3'
'-x+y+2/3, -x+1/3, z+1/3'
'x+1/3, y+2/3, z+2/3'
'-y+1/3, x-y+2/3, z+2/3'
'-x+y+1/3, -x+2/3, z+2/3'

loop_
_atom_site_label
_atom_site_type_symbol
_atom_site_fract_x
_atom_site_fract_y
_atom_site_fract_z
_atom_site_U_iso_or_equiv
_atom_site_adp_type
_atom_site_occupancy
_atom_site_symmetry_multiplicity
_atom_site_calc_flag
_atom_site_refinement_flags
_atom_site_disorder_assembly
_atom_site_disorder_group
Ba1 Ba 0.0000 0.0000 0.21520(4) 0.0283(2) Uani 1 3 d S . .
S2 S 0.2723(2) 0.4114(2) 0.20160(15) 0.0139(3) Uani 1 1 d . . .
Ge1 Ge 0.47997(10) 0.37832(9) 0.12689(7) 0.01193(19) Uani 0.33 1 d P . .
Ga1 Ga 0.47997(10) 0.37832(9) 0.12689(7) 0.01193(19) Uani 0.67 1 d P . .
S1 S 0.4288(2) 0.14179(19) 0.2268(2) 0.0144(3) Uani 1 1 d . . .

loop_
_atom_site_aniso_label
_atom_site_aniso_U_11
_atom_site_aniso_U_22
_atom_site_aniso_U_33
_atom_site_aniso_U_23
_atom_site_aniso_U_13
_atom_site_aniso_U_12
Ba1 0.0292(3) 0.0292(3) 0.0265(4) 0.000 0.000 0.01458(16)
S2 0.0144(7) 0.0201(8) 0.0108(8) -0.0018(6) -0.0016(6) 0.0113(6)
Ge1 0.0116(4) 0.0128(4) 0.0120(3) -0.0003(3) -0.0007(3) 0.0065(4)
Ga1 0.0116(4) 0.0128(4) 0.0120(3) -0.0003(3) -0.0007(3) 0.0065(4)
S1 0.0136(8) 0.0128(7) 0.0167(7) 0.0018(6) 0.0036(6) 0.0065(7)

loop_
_atom_type_symbol
_atom_type_description
_atom_type_scat_dispersion_real
_atom_type_scat_dispersion_imag
_atom_type_scat_source
S S 0.1246 0.1234 'International Tables Vol C Tables 4.2.6.8 and 6.1.1.4'
Ga Ga 0.2307 1.6083 'International Tables Vol C Tables 4.2.6.8 and 6.1.1.4'
Ge Ge 0.1547 1.8001 'International Tables Vol C Tables 4.2.6.8 and 6.1.1.4'
Ba Ba -0.3244 2.2819 'International Tables Vol C Tables 4.2.6.8 and 6.1.1.4'

loop_
_geom_angle_atom_site_label_1
_geom_angle_atom_site_label_2
_geom_angle_atom_site_label_3
_geom_angle
_geom_angle_site_symmetry_1
_geom_angle_site_symmetry_3
S2 Ba1 S2 119.886(3) . 3
S2 Ba1 S2 119.886(3) . 2
S2 Ba1 S2 119.886(3) 3 2
S2 Ba1 S1 56.84(3) . 9_554
S2 Ba1 S1 119.53(4) 3 9_554
S2 Ba1 S1 88.44(4) 2 9_554
S2 Ba1 S1 119.53(4) . 7_444
S2 Ba1 S1 88.44(4) 3 7_444
S2 Ba1 S1 56.84(3) 2 7_444
S1 Ba1 S1 62.69(5) 9_554 7_444
S2 Ba1 S1 88.44(4) . 8_544
S2 Ba1 S1 56.84(3) 3 8_544
S2 Ba1 S1 119.53(4) 2 8_544
S1 Ba1 S1 62.69(5) 9_554 8_544
S1 Ba1 S1 62.69(5) 7_444 8_544
S2 Ba1 S2 125.50(5) . 4_445
S2 Ba1 S2 60.07(4) 3 4_445
S2 Ba1 S2 89.87(5) 2 4_445
S1 Ba1 S2 177.64(4) 9_554 4_445
S1 Ba1 S2 114.97(3) 7_444 4_445
S1 Ba1 S2 116.89(5) 8_544 4_445
S2 Ba1 S2 60.07(4) . 5
S2 Ba1 S2 89.87(5) 3 5
S2 Ba1 S2 125.50(5) 2 5
S1 Ba1 S2 116.88(5) 9_554 5
S1 Ba1 S2 177.64(4) 7_444 5
S1 Ba1 S2 114.97(3) 8_544 5
S2 Ba1 S2 65.46(5) 4_445 5
S2 Ba1 S2 89.87(5) . 6_455
S2 Ba1 S2 125.50(5) 3 6_455
S2 Ba1 S2 60.07(4) 2 6_455
S1 Ba1 S2 114.97(3) 9_554 6_455
S1 Ba1 S2 116.89(5) 7_444 6_455
S1 Ba1 S2 177.64(4) 8_544 6_455
S2 Ba1 S2 65.46(5) 4_445 6_455
S2 Ba1 S2 65.46(5) 5 6_455
S2 Ba1 S1 179.41(4) . 3
S2 Ba1 S1 60.56(4) 3 3
S2 Ba1 S1 59.62(4) 2 3
S1 Ba1 S1 122.66(5) 9_554 3
S1 Ba1 S1 59.97(3) 7_444 3
S1 Ba1 S1 91.56(5) 8_544 3
S2 Ba1 S1 55.00(4) 4_445 3
S2 Ba1 S1 120.44(4) 5 3
S2 Ba1 S1 90.11(4) 6_455 3
S2 Ba1 S1 60.56(4) . .
S2 Ba1 S1 59.62(4) 3 .
S2 Ba1 S1 179.41(4) 2 .
S1 Ba1 S1 91.56(5) 9_554 .
S1 Ba1 S1 122.66(5) 7_444 .
S1 Ba1 S1 59.97(3) 8_544 .
S2 Ba1 S1 90.11(4) 4_445 .
S2 Ba1 S1 55.00(4) 5 .
S2 Ba1 S1 120.44(4) 6_455 .
S1 Ba1 S1 119.924(3) 3 .
S2 Ba1 S1 59.62(4) . 2
S2 Ba1 S1 179.41(4) 3 2
S2 Ba1 S1 60.56(4) 2 2
S1 Ba1 S1 59.97(3) 9_554 2
S1 Ba1 S1 91.56(5) 7_444 2
S1 Ba1 S1 122.66(5) 8_544 2
S2 Ba1 S1 120.44(4) 4_445 2
S2 Ba1 S1 90.11(4) 5 2
S2 Ba1 S1 55.00(4) 6_455 2
S1 Ba1 S1 119.924(3) 3 2
S1 Ba1 S1 119.924(3) . 2
Ga1 S2 Ge1 0.000(3) 5 5
Ga1 S2 Ge1 106.17(6) 5 .
Ge1 S2 Ge1 106.17(6) 5 .
Ga1 S2 Ba1 93.16(5) 5 .
Ge1 S2 Ba1 93.16(5) 5 .
Ge1 S2 Ba1 93.73(6) . .
Ga1 S2 Ba1 136.82(7) 5 7_554
Ge1 S2 Ba1 136.82(7) 5 7_554
Ge1 S2 Ba1 91.16(6) . 7_554
Ba1 S2 Ba1 125.50(5) . 7_554
S1 Ge1 S1 108.01(9) . 3_665
S1 Ge1 S2 117.11(7) . 9_554
S1 Ge1 S2 112.39(6) 3_665 9_554
S1 Ge1 S2 105.59(7) . .
S1 Ge1 S2 110.97(9) 3_665 .
S2 Ge1 S2 102.40(5) 9_554 .
Ge1 S1 Ga1 104.04(7) . 2_655
Ge1 S1 Ge1 104.04(7) . 2_655
Ga1 S1 Ge1 0.00(5) 2_655 2_655
Ge1 S1 Ba1 91.21(5) . 4
Ga1 S1 Ba1 91.18(6) 2_655 4
Ge1 S1 Ba1 91.18(6) 2_655 4
Ge1 S1 Ba1 90.12(4) . .
Ga1 S1 Ba1 143.32(8) 2_655 .
Ge1 S1 Ba1 143.32(8) 2_655 .
Ba1 S1 Ba1 122.66(5) 4 .

loop_
_geom_bond_atom_site_label_1
_geom_bond_atom_site_label_2
_geom_bond_distance
_geom_bond_site_symmetry_2
Ba1 S2 3.480(2) .
Ba1 S2 3.480(2) 3
Ba1 S2 3.480(2) 2
Ba1 S1 3.4895(19) 9_554
Ba1 S1 3.4895(19) 7_444
Ba1 S1 3.4895(19) 8_544
Ba1 S2 3.5491(17) 4_445
Ba1 S2 3.5491(18) 5
Ba1 S2 3.5492(17) 6_455
Ba1 S1 3.6327(18) 3
Ba1 S1 3.6327(18) .
Ba1 S1 3.6327(18) 2
S2 Ga1 2.2515(16) 5
S2 Ge1 2.2515(16) 5
S2 Ge1 2.264(2) .
S2 Ba1 3.5491(17) 7_554
Ge1 S1 2.2427(14) .
Ge1 S1 2.245(2) 3_665
Ge1 S2 2.2515(16) 9_554
S1 Ga1 2.245(2) 2_655
S1 Ge1 2.245(2) 2_655
S1 Ba1 3.4895(19) 4
